data_7209027
loop_
_publ_author_name
'Argyle, Victoria J.'
'Woods, Laura M.'
'Roxburgh, Marina'
'Hanton, Lyall R.'

_publ_section_title
;
 Triflate anion and ligand influences in silver(i) coordination polymers
 of four isomeric dipyridyl ketone oximes
;
_journal_issue 1
_journal_name_full CrystEngComm
_journal_page_first 120
_journal_paper_doi 10.1039/c2ce26449h
_journal_volume 15
_journal_year 2013
_chemical_formula_sum 'C11 H13 N3 O3'
_chemical_formula_weight 235.24
_chemical_name_systematic
;
?
;
_space_group_IT_number 14
_symmetry_cell_setting monoclinic
_symmetry_space_group_name_Hall '-P 2ybc'
_symmetry_space_group_name_H-M 'P 1 21/c 1'
_atom_sites_solution_hydrogens geom
_atom_sites_solution_primary direct
_atom_sites_solution_secondary difmap
_audit_creation_method SHELXL-97
_cell_angle_alpha 90.00
_cell_angle_beta 101.106(3)
_cell_angle_gamma 90.00
_cell_formula_units_Z 4
_cell_length_a 13.9556(14)
_cell_length_b 10.0763(11)
_cell_length_c 8.6383(8)
_cell_measurement_reflns_used 7325
_cell_measurement_temperature 90(2)
_cell_measurement_theta_max 38.55
_cell_measurement_theta_min 2.51
_cell_volume 1192.0(2)
_computing_cell_refinement 'Bruker SMART'
_computing_data_collection 'Bruker SMART'
_computing_data_reduction 'Bruker SAINT'
_computing_molecular_graphics 'Bruker SHELXTL'
_computing_publication_material 'Bruker SHELXTL'
_computing_structure_refinement 'SHELXL-97 (Sheldrick, 1997)'
_computing_structure_solution 'SIR97 (Altomare et al., 1999)'
_diffrn_ambient_temperature 90(2)
_diffrn_measured_fraction_theta_full 0.999
_diffrn_measured_fraction_theta_max 0.999
_diffrn_measurement_device_type 'Bruker APEXII CCD area detector'
_diffrn_measurement_method 'phi and omega scans'
_diffrn_radiation_monochromator graphite
_diffrn_radiation_source 'fine-focus sealed tube'
_diffrn_radiation_type MoK\a
_diffrn_radiation_wavelength 0.71073
_diffrn_reflns_av_R_equivalents 0.0243
_diffrn_reflns_av_sigmaI/netI 0.0188
_diffrn_reflns_limit_h_max 16
_diffrn_reflns_limit_h_min -17
_diffrn_reflns_limit_k_max 12
_diffrn_reflns_limit_k_min -12
_diffrn_reflns_limit_l_max 10
_diffrn_reflns_limit_l_min -10
_diffrn_reflns_number 12219
_diffrn_reflns_theta_full 26.00
_diffrn_reflns_theta_max 26.00
_diffrn_reflns_theta_min 2.51
_diffrn_standards_number 0
_exptl_absorpt_coefficient_mu 0.098
_exptl_absorpt_correction_T_max 0.9846
_exptl_absorpt_correction_T_min 0.8711
_exptl_absorpt_correction_type multi-scan
_exptl_absorpt_process_details 'SADABS (Bruker, 2004)'
_exptl_crystal_colour colourless
_exptl_crystal_density_diffrn 1.311
_exptl_crystal_density_method 'not measured'
_exptl_crystal_description rod
_exptl_crystal_F_000 496
_exptl_crystal_size_max 0.77
_exptl_crystal_size_mid 0.17
_exptl_crystal_size_min 0.16
_refine_diff_density_max 0.239
_refine_diff_density_min -0.192
_refine_diff_density_rms 0.034
_refine_ls_extinction_method none
_refine_ls_goodness_of_fit_ref 1.043
_refine_ls_hydrogen_treatment mixed
_refine_ls_matrix_type full
_refine_ls_number_parameters 185
_refine_ls_number_reflns 2348
_refine_ls_number_restraints 4
_refine_ls_restrained_S_all 1.044
_refine_ls_R_factor_all 0.0384
_refine_ls_R_factor_gt 0.0347
_refine_ls_shift/su_max 0.000
_refine_ls_shift/su_mean 0.000
_refine_ls_structure_factor_coef Fsqd
_refine_ls_weighting_details 'calc w=1/[\s^2^(Fo^2^)+(0.0413P)^2^+0.4595P] where P=(Fo^2^+2Fc^2^)/3'
_refine_ls_weighting_scheme calc
_refine_ls_wR_factor_gt 0.0912
_refine_ls_wR_factor_ref 0.0939
_reflns_number_gt 2127
_reflns_number_total 2348
_reflns_threshold_expression >2sigma(I)
_cod_data_source_file c2ce26449h.txt
_cod_data_source_block vaa1_Ligand33.2H2O
_cod_depositor_comments
;
The following automatic conversions were performed:

'_symmetry_cell_setting' value 'Monoclinic' changed to 'monoclinic'
according to /home/saulius/struct/CIF-dictionaries/cif_core.dic
dictionary named 'cif_core.dic' version 2.4.2 from 2011-04-26.

Automatic conversion script
Id: cif_fix_values 1891 2012-01-12 08:04:46Z andrius 
;
_cod_original_cell_volume 1192.0(3)
_cod_original_sg_symbol_H-M P2(1)/c
_cod_database_code 7209027

loop_
_symmetry_equiv_pos_as_xyz
'x, y, z'
'-x, y+1/2, -z+1/2'
'-x, -y, -z'
'x, -y-1/2, z-1/2'

loop_
_atom_site_label
_atom_site_type_symbol
_atom_site_fract_x
_atom_site_fract_y
_atom_site_fract_z
_atom_site_U_iso_or_equiv
_atom_site_adp_type
_atom_site_occupancy
_atom_site_symmetry_multiplicity
_atom_site_calc_flag
_atom_site_refinement_flags
_atom_site_disorder_assembly
_atom_site_disorder_group
C1 C 0.67767(9) 0.17760(12) 0.39205(14) 0.0247(3) Uani 1 1 d . A .
C2 C 0.68443(9) 0.06668(14) 0.29919(15) 0.0297(3) Uani 1 1 d . . .
H2 H 0.7446 0.0407 0.2782 0.036 Uiso 1 1 calc R . .
C3 C 0.60104(10) -0.00493(15) 0.23816(16) 0.0347(3) Uani 1 1 d . . .
H3 H 0.6041 -0.0786 0.1744 0.042 Uiso 1 1 calc R . .
C4 C 0.51308(10) 0.03544(15) 0.27409(16) 0.0342(3) Uani 1 1 d . . .
H4 H 0.4571 -0.0127 0.2330 0.041 Uiso 1 1 calc R . .
C5 C 0.58563(9) 0.20932(13) 0.42226(16) 0.0305(3) Uani 1 1 d . . .
H5 H 0.5804 0.2825 0.4857 0.037 Uiso 1 1 calc R . .
C6 C 0.76435(9) 0.25897(12) 0.45895(14) 0.0261(3) Uani 1 1 d . . .
C7 C 0.85473(9) 0.19033(12) 0.53841(14) 0.0235(3) Uani 1 1 d . A .
C11 C 0.94800(9) 0.23839(13) 0.53205(15) 0.0282(3) Uani 1 1 d . . .
H11 H 0.9528 0.3150 0.4740 0.034 Uiso 1 1 calc R A .
N2 N 1.03043(8) 0.18033(11) 0.60475(13) 0.0313(3) Uani 1 1 d . A .
C10 C 1.02268(9) 0.06978(14) 0.68778(15) 0.0305(3) Uani 1 1 d . . .
H10 H 1.0796 0.0295 0.7409 0.037 Uiso 1 1 calc R A .
C8 C 0.84896(9) 0.07342(12) 0.62239(13) 0.0244(3) Uani 1 1 d . . .
H8 H 0.7886 0.0365 0.6274 0.029 Uiso 1 1 calc R A .
N1 N 0.50487(8) 0.14067(12) 0.36535(14) 0.0336(3) Uani 1 1 d . . .
C9 C 0.93407(9) 0.01294(14) 0.69808(14) 0.0295(3) Uani 1 1 d . A .
H9 H 0.9317 -0.0649 0.7551 0.035 Uiso 1 1 calc R . .
N3 N 0.74264(17) 0.3836(2) 0.4341(2) 0.0205(6) Uani 0.702(4) 1 d P A 1
O1 O 0.82228(11) 0.4601(2) 0.50681(14) 0.0225(4) Uani 0.702(4) 1 d P A 1
H1 H 0.8094 0.5390 0.4921 0.034 Uiso 0.702(4) 1 calc PR A 1
O1' O 0.7101(2) 0.4616(4) 0.4122(3) 0.0246(10) Uani 0.298(4) 1 d P A 2
H1' H 0.7218 0.5409 0.4254 0.037 Uiso 0.298(4) 1 calc PR A 2
N3' N 0.7899(4) 0.3883(5) 0.4870(5) 0.0198(12) Uani 0.298(4) 1 d P A 2
O12 O 0.78738(7) 0.70960(9) 0.41381(11) 0.0276(2) Uani 1 1 d D . .
H12A H 0.7558(10) 0.7526(15) 0.4726(17) 0.033 Uiso 1 1 d D . .
H12B H 0.8417(10) 0.7452(15) 0.4161(18) 0.033 Uiso 1 1 d D . .
O11 O 0.31006(7) 0.17267(10) 0.39162(11) 0.0322(2) Uani 1 1 d D . .
H11A H 0.3707(10) 0.1668(16) 0.3947(19) 0.039 Uiso 1 1 d D . .
H11B H 0.2837(12) 0.1888(16) 0.2952(17) 0.039 Uiso 1 1 d D . .

loop_
_atom_site_aniso_label
_atom_site_aniso_U_11
_atom_site_aniso_U_22
_atom_site_aniso_U_33
_atom_site_aniso_U_23
_atom_site_aniso_U_13
_atom_site_aniso_U_12
C1 0.0232(6) 0.0274(6) 0.0256(6) 0.0103(5) 0.0097(5) 0.0075(5)
C2 0.0228(6) 0.0399(7) 0.0279(6) 0.0030(5) 0.0082(5) 0.0106(5)
C3 0.0298(7) 0.0419(8) 0.0316(7) -0.0042(6) 0.0041(5) 0.0074(6)
C4 0.0252(7) 0.0419(8) 0.0350(7) 0.0031(6) 0.0047(5) 0.0031(6)
C5 0.0281(7) 0.0304(7) 0.0365(7) 0.0064(5) 0.0146(5) 0.0087(5)
C6 0.0303(7) 0.0219(6) 0.0319(6) 0.0037(5) 0.0204(5) 0.0024(5)
C7 0.0249(6) 0.0235(6) 0.0249(6) -0.0061(5) 0.0120(5) -0.0038(5)
C11 0.0261(6) 0.0256(6) 0.0365(7) -0.0055(5) 0.0150(5) -0.0040(5)
N2 0.0245(5) 0.0347(6) 0.0371(6) -0.0123(5) 0.0119(4) -0.0041(5)
C10 0.0251(6) 0.0410(8) 0.0248(6) -0.0090(5) 0.0030(5) 0.0026(5)
C8 0.0240(6) 0.0285(6) 0.0220(6) -0.0026(5) 0.0074(5) -0.0054(5)
N1 0.0234(5) 0.0388(7) 0.0411(6) 0.0057(5) 0.0121(5) 0.0056(5)
C9 0.0324(7) 0.0338(7) 0.0224(6) 0.0007(5) 0.0059(5) 0.0000(5)
N3 0.0152(9) 0.0253(14) 0.0212(8) -0.0012(8) 0.0044(7) -0.0037(11)
O1 0.0196(7) 0.0196(9) 0.0277(7) -0.0011(5) 0.0028(5) -0.0033(7)
O1' 0.0179(15) 0.020(2) 0.0348(17) 0.0054(13) 0.0018(12) 0.0068(15)
N3' 0.017(2) 0.021(3) 0.022(2) 0.0007(19) 0.0063(17) 0.001(3)
O12 0.0260(5) 0.0237(5) 0.0354(5) -0.0042(4) 0.0120(4) -0.0031(4)
O11 0.0208(5) 0.0455(6) 0.0322(5) 0.0014(4) 0.0101(4) 0.0024(4)

loop_
_atom_type_symbol
_atom_type_description
_atom_type_scat_dispersion_real
_atom_type_scat_dispersion_imag
_atom_type_scat_source
C C 0.0033 0.0016 'International Tables Vol C Tables 4.2.6.8 and 6.1.1.4'
H H 0.0000 0.0000 'International Tables Vol C Tables 4.2.6.8 and 6.1.1.4'
N N 0.0061 0.0033 'International Tables Vol C Tables 4.2.6.8 and 6.1.1.4'
O O 0.0106 0.0060 'International Tables Vol C Tables 4.2.6.8 and 6.1.1.4'

loop_
_geom_angle_atom_site_label_1
_geom_angle_atom_site_label_2
_geom_angle_atom_site_label_3
_geom_angle
C2 C1 C5 117.34(12)
C2 C1 C6 121.91(11)
C5 C1 C6 120.75(12)
C3 C2 C1 119.57(11)
C3 C2 H2 120.2
C1 C2 H2 120.2
C4 C3 C2 118.58(13)
C4 C3 H3 120.7
C2 C3 H3 120.7
N1 C4 C3 123.02(13)
N1 C4 H4 118.5
C3 C4 H4 118.5
N1 C5 C1 123.73(13)
N1 C5 H5 118.1
C1 C5 H5 118.1
N3 C6 N3' 31.65(17)
N3 C6 C1 108.85(14)
N3' C6 C1 139.9(3)
N3 C6 C7 132.54(15)
N3' C6 C7 101.2(3)
C1 C6 C7 118.61(10)
C8 C7 C11 117.40(11)
C8 C7 C6 120.32(10)
C11 C7 C6 122.28(11)
N2 C11 C7 123.62(12)
N2 C11 H11 118.2
C7 C11 H11 118.2
C11 N2 C10 117.70(11)
N2 C10 C9 123.00(12)
N2 C10 H10 118.5
C9 C10 H10 118.5
C9 C8 C7 119.22(11)
C9 C8 H8 120.4
C7 C8 H8 120.4
C5 N1 C4 117.75(11)
C10 C9 C8 119.03(12)
C10 C9 H9 120.5
C8 C9 H9 120.5
C6 N3 O1 108.6(2)
N3 O1 H1 109.5
N3' O1' H1' 109.5
C6 N3' O1' 105.5(5)
H12A O12 H12B 109.8(15)
H11A O11 H11B 106.5(15)

loop_
_geom_bond_atom_site_label_1
_geom_bond_atom_site_label_2
_geom_bond_distance
C1 C2 1.3894(18)
C1 C5 1.3964(17)
C1 C6 1.4833(18)
C2 C3 1.3845(19)
C2 H2 0.9300
C3 C4 1.3841(19)
C3 H3 0.9300
C4 N1 1.3393(19)
C4 H4 0.9300
C5 N1 1.3331(18)
C5 H5 0.9300
C6 N3 1.300(3)
C6 N3' 1.360(6)
C6 C7 1.4857(17)
C7 C8 1.3939(17)
C7 C11 1.3999(17)
C11 N2 1.3348(17)
C11 H11 0.9300
N2 C10 1.3405(18)
C10 C9 1.3812(19)
C10 H10 0.9300
C8 C9 1.3823(18)
C8 H8 0.9300
C9 H9 0.9300
N3 O1 1.398(2)
O1 H1 0.8200
O1' N3' 1.388(5)
O1' H1' 0.8200
O12 H12A 0.852(13)
O12 H12B 0.836(13)
O11 H11A 0.843(14)
O11 H11B 0.858(14)
